data_1518339
loop_
_publ_author_name
'Seki, Tomohiro'
'Sakurada, Kenta'
'Muromoto, Mai'
'Ito, Hajime'

_publ_section_title
;
 Photoinduced single-crystal-to-single-crystal phase transition and
 photosalient effect of a gold(i) isocyanide complex with shortening of
 intermolecular aurophilic bonds
;
_journal_issue 2
_journal_name_full 'Chem. Sci.'
_journal_page_first 1491
_journal_paper_doi 10.1039/C4SC02676D
_journal_volume 6
_journal_year 2015
_chemical_formula_moiety 'C15 H12 Au N O2'
_chemical_formula_sum 'C15 H12 Au N O2'
_chemical_formula_weight 435.23
_chemical_properties_physical Photo-sensitive
_space_group_IT_number 2
_symmetry_cell_setting triclinic
_symmetry_Int_Tables_number 2
_symmetry_space_group_name_Hall '-P 1'
_symmetry_space_group_name_H-M 'P -1'
_atom_sites_solution_hydrogens geom
_atom_sites_solution_primary direct
_atom_sites_solution_secondary difmap
_audit_update_record
;
2014-09-01 deposited with the CCDC.
2014-11-27 downloaded from the CCDC.
;
_cell_angle_alpha 102.912(5)
_cell_angle_beta 92.025(5)
_cell_angle_gamma 100.595(5)
_cell_formula_units_Z 4
_cell_length_a 7.3807(12)
_cell_length_b 11.755(2)
_cell_length_c 15.940(3)
_cell_measurement_reflns_used 5905
_cell_measurement_temperature 123
_cell_measurement_theta_max 25.38
_cell_measurement_theta_min 3.01
_cell_volume 1320.8(4)
_computing_cell_refinement 'RAPID AUTO'
_computing_data_collection 'RAPID AUTO (Rigaku, ????)'
_computing_data_reduction 'RAPID AUTO'
_computing_molecular_graphics 'CrystalStructure 4.0'
_computing_publication_material 'CrystalStructure 4.0 (Rigaku, 2010)'
_computing_structure_refinement 'SHELXL97 (Sheldrick, 2008)'
_computing_structure_solution 'SHELXS97 (Sheldrick, 2008)'
_diffrn_ambient_temperature 123
_diffrn_detector_area_resol_mean 10.000
_diffrn_measured_fraction_theta_full 0.986
_diffrn_measured_fraction_theta_max 0.986
_diffrn_measurement_device_type 'Rigaku R-AXIS RAPID'
_diffrn_measurement_method \w
_diffrn_radiation_type 'Mo K\a'
_diffrn_radiation_wavelength 0.71075
_diffrn_reflns_av_R_equivalents 0.1301
_diffrn_reflns_limit_h_max 8
_diffrn_reflns_limit_h_min -8
_diffrn_reflns_limit_k_max 14
_diffrn_reflns_limit_k_min -14
_diffrn_reflns_limit_l_max 19
_diffrn_reflns_limit_l_min -19
_diffrn_reflns_number 10450
_diffrn_reflns_theta_full 25.34
_diffrn_reflns_theta_max 25.34
_diffrn_standards_number 0
_exptl_absorpt_coefficient_mu 11.173
_exptl_absorpt_correction_T_max 0.661
_exptl_absorpt_correction_T_min 0.392
_exptl_absorpt_correction_type multi-scan
_exptl_absorpt_process_details 'ABSCOR (Rigaku, 1995)'
_exptl_crystal_colour colorless
_exptl_crystal_density_diffrn 2.189
_exptl_crystal_density_method 'not measured'
_exptl_crystal_description platelet
_exptl_crystal_F_000 816.00
_exptl_crystal_preparation Luminescent
_exptl_crystal_size_max 0.171
_exptl_crystal_size_mid 0.115
_exptl_crystal_size_min 0.037
_refine_diff_density_max 2.440
_refine_diff_density_min -3.780
_refine_ls_extinction_method none
_refine_ls_goodness_of_fit_ref 1.106
_refine_ls_hydrogen_treatment constr
_refine_ls_number_parameters 343
_refine_ls_number_reflns 4756
_refine_ls_number_restraints 278
_refine_ls_R_factor_gt 0.0867
_refine_ls_shift/su_max 0.000
_refine_ls_structure_factor_coef Fsqd
_refine_ls_weighting_details 'w = 1/[\s^2^(Fo^2^)+(0.0834P)^2^+23.4996P] where P=(Fo^2^+2Fc^2^)/3'
_refine_ls_weighting_scheme calc
_refine_ls_wR_factor_ref 0.2496
_reflns_number_gt 2624
_reflns_number_total 4756
_reflns_threshold_expression F^2^>2.0\s(F^2^)
_cod_data_source_file c4sc02676d5.cif
_cod_data_source_block SKR-423
_cod_depositor_comments 'Adding full bibliography for 1518339--1518340.cif.'
_cod_database_code 1518339

loop_
_symmetry_equiv_pos_site_id
_symmetry_equiv_pos_as_xyz
1 +X,+Y,+Z
2 -X,-Y,-Z

loop_
_atom_site_label
_atom_site_type_symbol
_atom_site_fract_x
_atom_site_fract_y
_atom_site_fract_z
_atom_site_U_iso_or_equiv
_atom_site_adp_type
_atom_site_occupancy
_atom_site_symmetry_multiplicity
_atom_site_calc_flag
_atom_site_refinement_flags
Au1 Au 0.46009(12) 0.96666(9) 0.74285(6) 0.0410(4) Uani 1.0 2 d .
Au2 Au 0.81730(12) 0.96746(9) 0.60378(6) 0.0397(4) Uani 1.0 2 d .
O19 O 0.030(3) 0.5529(16) 0.3628(11) 0.047(5) Uani 1.0 2 d .
O20 O 0.196(2) 0.4466(14) 0.4194(10) 0.038(4) Uani 1.0 2 d .
O37 O 1.2448(19) 1.1657(15) 1.0235(10) 0.038(4) Uani 1.0 2 d .
O38 O 1.263(3) 1.3457(17) 0.9938(11) 0.052(5) Uani 1.0 2 d .
N18 N 0.629(3) 1.1508(17) 0.9130(12) 0.033(4) Uani 1.0 2 d .
N22 N 0.623(3) 0.8036(18) 0.4297(14) 0.039(5) Uani 1.0 2 d .
C3 C 0.356(3) 0.834(3) 0.6381(16) 0.038(5) Uani 1.0 2 d .
C4 C 0.239(3) 0.849(3) 0.5738(15) 0.039(5) Uani 1.0 2 d .
C5 C 0.165(3) 0.756(2) 0.5007(14) 0.030(5) Uani 1.0 2 d .
C6 C 0.209(3) 0.643(3) 0.4942(15) 0.036(5) Uani 1.0 2 d .
C7 C 0.338(3) 0.631(3) 0.5555(16) 0.038(5) Uani 1.0 2 d .
C8 C 0.409(3) 0.716(3) 0.6287(16) 0.040(5) Uani 1.0 2 d .
C9 C 0.142(4) 0.545(3) 0.4187(15) 0.036(5) Uani 1.0 2 d .
C10 C 0.130(3) 0.344(2) 0.3506(15) 0.039(6) Uani 1.0 2 d .
C11 C 0.572(3) 1.088(2) 0.8492(15) 0.036(6) Uani 1.0 2 d .
C12 C 0.709(4) 1.228(3) 0.9897(16) 0.039(5) Uani 1.0 2 d .
C13 C 0.750(3) 1.348(3) 1.0023(15) 0.033(5) Uani 1.0 2 d .
C14 C 0.831(4) 1.424(3) 1.0787(15) 0.048(6) Uani 1.0 2 d .
C15 C 0.875(3) 1.367(3) 1.1481(14) 0.037(5) Uani 1.0 2 d .
C16 C 0.834(4) 1.249(3) 1.1349(17) 0.045(5) Uani 1.0 2 d .
C17 C 0.757(4) 1.171(3) 1.0574(16) 0.043(6) Uani 1.0 2 d .
C21 C 0.688(3) 0.867(2) 0.4928(17) 0.037(6) Uani 1.0 2 d .
C23 C 0.542(3) 0.721(3) 0.3558(16) 0.038(5) Uani 1.0 2 d .
C24 C 0.614(3) 0.619(3) 0.3288(16) 0.040(5) Uani 1.0 2 d .
C25 C 0.536(3) 0.536(3) 0.2546(15) 0.044(6) Uani 1.0 2 d .
C26 C 0.389(3) 0.5496(19) 0.2060(15) 0.033(5) Uani 1.0 2 d .
C27 C 0.313(4) 0.655(2) 0.2317(15) 0.040(5) Uani 1.0 2 d .
C28 C 0.397(3) 0.738(3) 0.3048(16) 0.042(5) Uani 1.0 2 d .
C29 C 0.956(3) 1.056(3) 0.7207(16) 0.039(5) Uani 1.0 2 d .
C30 C 1.045(3) 1.175(3) 0.7379(15) 0.037(5) Uani 1.0 2 d .
C31 C 1.138(4) 1.234(3) 0.8184(17) 0.047(6) Uani 1.0 2 d .
C32 C 0.959(3) 0.998(3) 0.7860(16) 0.037(5) Uani 1.0 2 d .
C33 C 1.042(3) 1.054(2) 0.8689(16) 0.036(5) Uani 1.0 2 d .
C34 C 1.134(3) 1.170(2) 0.8864(15) 0.032(4) Uani 1.0 2 d .
C35 C 1.213(4) 1.233(3) 0.9721(17) 0.046(5) Uani 1.0 2 d .
C36 C 1.318(3) 1.226(2) 1.1079(15) 0.038(6) Uani 1.0 2 d .
H4 H 0.2072 0.9247 0.5785 0.0472 Uiso 1.0 2 calc R
H5 H 0.0875 0.7698 0.4568 0.0365 Uiso 1.0 2 calc R
H7 H 0.3815 0.5581 0.5460 0.0452 Uiso 1.0 2 calc R
H8 H 0.4878 0.7003 0.6714 0.0479 Uiso 1.0 2 calc R
H10A H 0.1658 0.3623 0.2956 0.0470 Uiso 1.0 2 calc R
H10B H -0.0052 0.3233 0.3489 0.0470 Uiso 1.0 2 calc R
H10C H 0.1834 0.2775 0.3600 0.0470 Uiso 1.0 2 calc R
H13 H 0.7220 1.3812 0.9557 0.0397 Uiso 1.0 2 calc R
H14 H 0.8565 1.5084 1.0861 0.0574 Uiso 1.0 2 calc R
H15 H 0.9318 1.4137 1.2022 0.0440 Uiso 1.0 2 calc R
H16 H 0.8600 1.2155 1.1819 0.0538 Uiso 1.0 2 calc R
H17 H 0.7370 1.0866 1.0495 0.0515 Uiso 1.0 2 calc R
H24 H 0.7159 0.6060 0.3610 0.0477 Uiso 1.0 2 calc R
H25 H 0.5864 0.4662 0.2367 0.0530 Uiso 1.0 2 calc R
H26 H 0.3370 0.4903 0.1558 0.0396 Uiso 1.0 2 calc R
H27 H 0.2100 0.6664 0.1999 0.0483 Uiso 1.0 2 calc R
H28 H 0.3534 0.8108 0.3209 0.0499 Uiso 1.0 2 calc R
H30 H 1.0425 1.2173 0.6938 0.0441 Uiso 1.0 2 calc R
H31 H 1.2014 1.3143 0.8283 0.0563 Uiso 1.0 2 calc R
H32 H 0.9020 0.9161 0.7747 0.0449 Uiso 1.0 2 calc R
H33 H 1.0341 1.0110 0.9131 0.0428 Uiso 1.0 2 calc R
H36A H 1.2318 1.2735 1.1360 0.0450 Uiso 1.0 2 calc R
H36B H 1.4367 1.2782 1.1054 0.0450 Uiso 1.0 2 calc R
H36C H 1.3375 1.1677 1.1412 0.0450 Uiso 1.0 2 calc R

loop_
_atom_site_aniso_label
_atom_site_aniso_U_11
_atom_site_aniso_U_22
_atom_site_aniso_U_33
_atom_site_aniso_U_12
_atom_site_aniso_U_13
_atom_site_aniso_U_23
Au1 0.0412(6) 0.0470(7) 0.0292(6) 0.0072(5) 0.0019(4) -0.0015(5)
Au2 0.0412(6) 0.0445(7) 0.0285(6) 0.0076(5) 0.0012(4) -0.0008(5)
O19 0.044(10) 0.060(12) 0.034(10) 0.016(8) 0.000(7) 0.004(8)
O20 0.043(9) 0.031(8) 0.031(10) -0.002(7) -0.005(7) 0.000(7)
O37 0.026(8) 0.045(9) 0.030(9) -0.004(7) -0.004(6) -0.004(7)
O38 0.060(11) 0.057(9) 0.030(10) 0.003(9) -0.012(8) 0.004(8)
N18 0.038(10) 0.038(10) 0.021(8) 0.011(8) 0.016(7) -0.001(7)
N22 0.035(10) 0.037(11) 0.041(11) -0.003(8) 0.004(7) 0.010(8)
C3 0.024(11) 0.042(10) 0.044(12) -0.000(9) -0.004(8) 0.009(10)
C4 0.028(11) 0.044(11) 0.037(12) -0.003(9) -0.005(8) -0.000(9)
C5 0.019(10) 0.043(10) 0.028(11) 0.007(8) 0.005(7) 0.005(8)
C6 0.040(11) 0.038(9) 0.029(10) 0.007(9) 0.009(7) 0.008(8)
C7 0.027(11) 0.038(11) 0.044(12) 0.008(9) 0.001(8) 0.001(9)
C8 0.035(12) 0.039(11) 0.038(12) -0.001(9) 0.008(8) -0.001(9)
C9 0.044(12) 0.039(10) 0.023(10) 0.007(9) 0.008(7) 0.006(8)
C10 0.049(15) 0.038(15) 0.024(13) 0.008(11) 0.007(10) -0.007(11)
C11 0.047(13) 0.029(13) 0.028(12) 0.001(10) -0.010(10) 0.003(9)
C12 0.048(12) 0.041(9) 0.029(9) 0.027(9) 0.009(9) -0.006(7)
C13 0.024(10) 0.050(9) 0.026(10) 0.008(9) -0.003(8) 0.011(8)
C14 0.073(15) 0.049(11) 0.020(11) 0.018(12) 0.005(10) 0.000(8)
C15 0.047(12) 0.045(10) 0.015(9) 0.012(10) 0.010(9) -0.001(9)
C16 0.055(14) 0.044(10) 0.035(10) 0.022(11) 0.004(10) -0.000(9)
C17 0.049(13) 0.043(11) 0.038(11) 0.021(11) -0.010(10) 0.003(8)
C21 0.026(11) 0.023(12) 0.053(13) -0.009(9) 0.018(10) -0.002(10)
C23 0.043(11) 0.038(11) 0.029(11) 0.000(8) 0.011(7) 0.003(8)
C24 0.030(11) 0.046(12) 0.038(12) 0.002(8) 0.009(8) 0.003(9)
C25 0.053(13) 0.045(13) 0.033(13) 0.020(10) 0.009(9) -0.003(9)
C26 0.047(12) 0.015(10) 0.031(12) -0.013(8) 0.001(8) 0.009(8)
C27 0.064(13) 0.031(12) 0.027(11) 0.008(9) 0.005(9) 0.009(9)
C28 0.043(12) 0.042(12) 0.036(12) 0.009(9) 0.012(8) -0.002(9)
C29 0.032(11) 0.046(12) 0.039(11) 0.010(9) 0.014(9) 0.006(9)
C30 0.020(10) 0.055(12) 0.031(9) -0.003(9) 0.011(8) 0.007(9)
C31 0.050(13) 0.051(13) 0.035(10) 0.003(11) 0.005(10) 0.006(9)
C32 0.017(10) 0.047(12) 0.044(12) -0.000(9) -0.007(9) 0.009(8)
C33 0.029(11) 0.028(9) 0.048(11) 0.018(8) -0.008(9) -0.003(8)
C34 0.009(9) 0.042(10) 0.042(9) 0.000(8) -0.001(8) 0.005(7)
C35 0.040(12) 0.058(11) 0.032(10) 0.001(11) 0.005(9) 0.003(8)
C36 0.040(14) 0.032(14) 0.035(15) 0.011(11) 0.004(10) -0.004(11)

loop_
_atom_type_symbol
_atom_type_description
_atom_type_scat_dispersion_real
_atom_type_scat_dispersion_imag
_atom_type_scat_source
C C 0.0033 0.0016
;
International Tables for Crystallography
(1992, Vol. C, Tables 4.2.6.8 and 6.1.1.4)
;
H H 0.0000 0.0000
;
International Tables for Crystallography
(1992, Vol. C, Table 6.1.1.4)
;
Au Au -2.0133 8.8022
;
International Tables for Crystallography
(1992, Vol. C, Tables 4.2.6.8 and 6.1.1.4)
;
N N 0.0061 0.0033
;
International Tables for Crystallography
(1992, Vol. C, Tables 4.2.6.8 and 6.1.1.4)
;
O O 0.0106 0.0060
;
International Tables for Crystallography
(1992, Vol. C, Tables 4.2.6.8 and 6.1.1.4)
;

loop_
_geom_angle_atom_site_label_1
_geom_angle_atom_site_label_2
_geom_angle_atom_site_label_3
_geom_angle
_geom_angle_publ_flag
C3 Au1 C11 175.4(11) yes
C21 Au2 C29 174.4(11) yes
C9 O20 C10 119.1(19) yes
C35 O37 C36 115.7(19) yes
C11 N18 C12 177(3) yes
C21 N22 C23 176(3) yes
Au1 C3 C4 122.7(19) yes
Au1 C3 C8 119.3(17) yes
C4 C3 C8 118(2) yes
C3 C4 C5 123(3) yes
C4 C5 C6 119(3) yes
C5 C6 C7 117.8(19) yes
C5 C6 C9 121(3) yes
C7 C6 C9 121(3) yes
C6 C7 C8 125(3) yes
C3 C8 C7 117(3) yes
O19 C9 O20 122(2) yes
O19 C9 C6 122(3) yes
O20 C9 C6 115(3) yes
Au1 C11 N18 175(3) yes
N18 C12 C13 124(3) yes
N18 C12 C17 115(3) yes
C13 C12 C17 120(2) yes
C12 C13 C14 124(3) yes
C13 C14 C15 115(3) yes
C14 C15 C16 120(2) yes
C15 C16 C17 125(3) yes
C12 C17 C16 115(3) yes
Au2 C21 N22 175(3) yes
N22 C23 C24 119(3) yes
N22 C23 C28 123(3) yes
C24 C23 C28 118(2) yes
C23 C24 C25 120(3) yes
C24 C25 C26 123(3) yes
C25 C26 C27 119.1(19) yes
C26 C27 C28 118(3) yes
C23 C28 C27 123(3) yes
Au2 C29 C30 123(2) yes
Au2 C29 C32 119.6(17) yes
C30 C29 C32 118(2) yes
C29 C30 C31 122(3) yes
C30 C31 C34 118(3) yes
C29 C32 C33 123(3) yes
C32 C33 C34 120(3) yes
C31 C34 C33 119(2) yes
C31 C34 C35 119(3) yes
C33 C34 C35 122(3) yes
O37 C35 O38 122(2) yes
O37 C35 C34 115(3) yes
O38 C35 C34 123(3) yes
C3 C4 H4 118.630 no
C5 C4 H4 118.625 no
C4 C5 H5 120.539 no
C6 C5 H5 120.531 no
C6 C7 H7 117.353 no
C8 C7 H7 117.352 no
C3 C8 H8 121.636 no
C7 C8 H8 121.633 no
O20 C10 H10A 109.474 no
O20 C10 H10B 109.481 no
O20 C10 H10C 109.470 no
H10A C10 H10B 109.467 no
H10A C10 H10C 109.468 no
H10B C10 H10C 109.468 no
C12 C13 H13 117.890 no
C14 C13 H13 117.892 no
C13 C14 H14 122.366 no
C15 C14 H14 122.359 no
C14 C15 H15 120.025 no
C16 C15 H15 120.034 no
C15 C16 H16 117.383 no
C17 C16 H16 117.393 no
C12 C17 H17 122.624 no
C16 C17 H17 122.624 no
C23 C24 H24 120.202 no
C25 C24 H24 120.203 no
C24 C25 H25 118.751 no
C26 C25 H25 118.747 no
C25 C26 H26 120.454 no
C27 C26 H26 120.450 no
C26 C27 H27 121.239 no
C28 C27 H27 121.235 no
C23 C28 H28 118.649 no
C27 C28 H28 118.647 no
C29 C30 H30 119.033 no
C31 C30 H30 119.031 no
C30 C31 H31 120.756 no
C34 C31 H31 120.771 no
C29 C32 H32 118.483 no
C33 C32 H32 118.496 no
C32 C33 H33 119.880 no
C34 C33 H33 119.880 no
O37 C36 H36A 109.476 no
O37 C36 H36B 109.469 no
O37 C36 H36C 109.472 no
H36A C36 H36B 109.474 no
H36A C36 H36C 109.468 no
H36B C36 H36C 109.468 no

loop_
_geom_bond_atom_site_label_1
_geom_bond_atom_site_label_2
_geom_bond_distance
_geom_bond_publ_flag
Au1 C3 2.03(3) yes
Au1 C11 1.99(2) yes
Au2 C21 1.99(3) yes
Au2 C29 2.05(3) yes
O19 C9 1.23(3) yes
O20 C9 1.30(4) yes
O20 C10 1.43(3) yes
O37 C35 1.31(4) yes
O37 C36 1.41(3) yes
O38 C35 1.27(4) yes
N18 C11 1.13(3) yes
N18 C12 1.39(3) yes
N22 C21 1.14(3) yes
N22 C23 1.39(3) yes
C3 C4 1.38(4) yes
C3 C8 1.49(4) yes
C4 C5 1.42(3) yes
C5 C6 1.41(4) yes
C6 C7 1.39(4) yes
C6 C9 1.46(3) yes
C7 C8 1.37(3) yes
C12 C13 1.35(4) yes
C12 C17 1.46(4) yes
C13 C14 1.38(3) yes
C14 C15 1.48(4) yes
C15 C16 1.33(4) yes
C16 C17 1.40(4) yes
C23 C24 1.38(4) yes
C23 C28 1.40(4) yes
C24 C25 1.38(3) yes
C25 C26 1.37(4) yes
C26 C27 1.43(4) yes
C27 C28 1.39(3) yes
C29 C30 1.40(4) yes
C29 C32 1.37(4) yes
C30 C31 1.40(3) yes
C31 C34 1.45(4) yes
C32 C33 1.40(3) yes
C33 C34 1.37(3) yes
C34 C35 1.45(4) yes
C4 H4 0.950 no
C5 H5 0.950 no
C7 H7 0.950 no
C8 H8 0.950 no
C10 H10A 0.980 no
C10 H10B 0.980 no
C10 H10C 0.980 no
C13 H13 0.950 no
C14 H14 0.950 no
C15 H15 0.950 no
C16 H16 0.950 no
C17 H17 0.950 no
C24 H24 0.950 no
C25 H25 0.950 no
C26 H26 0.950 no
C27 H27 0.950 no
C28 H28 0.950 no
C30 H30 0.950 no
C31 H31 0.950 no
C32 H32 0.950 no
C33 H33 0.950 no
C36 H36A 0.980 no
C36 H36B 0.980 no
C36 H36C 0.980 no

loop_
_geom_contact_atom_site_label_1
_geom_contact_atom_site_label_2
_geom_contact_distance
_geom_contact_publ_flag
_geom_contact_site_symmetry_2
O19 C5 2.86(3) no .
O19 C7 3.60(3) no .
O19 C10 2.66(4) no .
O20 C7 2.72(3) no .
O37 C33 2.76(3) no .
O38 C31 2.85(3) no .
O38 C36 2.60(4) no .
C3 C6 2.85(3) no .
C4 C7 2.75(4) no .
C5 C8 2.85(4) no .
C11 C13 3.46(3) no .
C11 C17 3.40(4) no .
C12 C15 2.78(3) no .
C13 C16 2.73(4) no .
C14 C17 2.87(4) no .
C21 C24 3.40(3) no .
C21 C28 3.49(3) no .
C23 C26 2.80(3) no .
C24 C27 2.81(4) no .
C25 C28 2.73(4) no .
C29 C34 2.83(3) no .
C30 C33 2.78(4) no .
C31 C32 2.77(4) no .
Au1 Au2 3.5041(14) no .
Au2 Au1 3.5041(14) no .
Au2 C3 3.59(2) no .
O19 C24 3.35(3) no 1_455
O19 C27 3.27(3) no .
O19 C28 3.44(3) no .
O20 C6 3.43(3) no 2_566
O37 N18 3.40(3) no 1_655
O37 C12 3.46(3) no 1_655
O38 C13 3.59(3) no 1_655
O38 C14 3.34(4) no 2_787
N18 O37 3.40(3) no 1_455
N18 C27 3.58(4) no 2_676
N18 C33 3.49(3) no .
N18 C35 3.49(4) no 1_455
N22 C5 3.59(3) no .
N22 C6 3.60(3) no .
C3 Au2 3.59(2) no .
C3 C21 3.46(4) no .
C4 C21 3.58(3) no .
C5 N22 3.59(3) no .
C5 C10 3.53(4) no 2_566
C5 C28 3.60(4) no .
C6 O20 3.43(3) no 2_566
C6 N22 3.60(3) no .
C6 C10 3.58(4) no 2_566
C6 C23 3.49(4) no .
C8 C21 3.58(4) no .
C9 C23 3.59(4) no .
C9 C28 3.54(4) no .
C10 C5 3.53(4) no 2_566
C10 C6 3.58(4) no 2_566
C11 C27 3.53(4) no 2_676
C11 C28 3.52(4) no 2_676
C11 C29 3.58(4) no .
C11 C32 3.33(4) no .
C11 C33 3.57(4) no .
C11 C34 3.57(4) no 1_455
C12 O37 3.46(3) no 1_455
C12 C36 3.50(4) no 1_455
C13 O38 3.59(3) no 1_455
C14 O38 3.34(4) no 2_787
C17 C36 3.50(4) no 1_455
C21 C3 3.46(4) no .
C21 C4 3.58(3) no .
C21 C8 3.58(4) no .
C23 C6 3.49(4) no .
C23 C9 3.59(4) no .
C23 C30 3.58(4) no 2_776
C24 O19 3.35(3) no 1_655
C24 C30 3.53(4) no 2_776
C24 C31 3.58(4) no 2_776
C27 O19 3.27(3) no .
C27 N18 3.58(4) no 2_676
C27 C11 3.53(4) no 2_676
C27 C30 3.58(4) no 2_676
C28 O19 3.44(3) no .
C28 C5 3.60(4) no .
C28 C9 3.54(4) no .
C28 C11 3.52(4) no 2_676
C29 C11 3.58(4) no .
C30 C23 3.58(4) no 2_776
C30 C24 3.53(4) no 2_776
C30 C27 3.58(4) no 2_676
C31 C24 3.58(4) no 2_776
C32 C11 3.33(4) no .
C33 N18 3.49(3) no .
C33 C11 3.57(4) no .
C34 C11 3.57(4) no 1_655
C35 N18 3.49(4) no 1_655
C36 C12 3.50(4) no 1_655
C36 C17 3.50(4) no 1_655
Au1 H4 3.0536 no .
Au1 H8 3.1303 no .
Au2 H30 3.0985 no .
Au2 H32 2.9883 no .
O19 H5 2.6034 no .
O19 H10A 2.6474 no .
O19 H10B 2.6216 no .
O20 H7 2.3703 no .
O37 H33 2.4822 no .
O38 H31 2.5921 no .
O38 H36A 2.5953 no .
O38 H36B 2.5052 no .
O38 H36C 3.5675 no .
N18 H13 2.5934 no .
N18 H17 2.6011 no .
N22 H24 2.5625 no .
N22 H28 2.6191 no .
C3 H5 3.3038 no .
C3 H7 3.2915 no .
C4 H8 3.3197 no .
C5 H7 3.2415 no .
C6 H4 3.2916 no .
C6 H8 3.2978 no .
C7 H5 3.2592 no .
C8 H4 3.3178 no .
C9 H5 2.6831 no .
C9 H7 2.6024 no .
C9 H10A 2.6025 no .
C9 H10B 2.6064 no .
C9 H10C 3.1499 no .
C11 H13 3.4443 no .
C11 H17 3.3793 no .
C12 H14 3.2750 no .
C12 H16 3.2640 no .
C13 H15 3.2797 no .
C13 H17 3.3026 no .
C14 H16 3.2784 no .
C15 H13 3.2811 no .
C15 H17 3.2693 no .
C16 H14 3.2876 no .
C17 H13 3.2887 no .
C17 H15 3.2629 no .
C21 H24 3.3558 no .
C21 H28 3.4867 no .
C23 H25 3.2435 no .
C23 H27 3.2981 no .
C24 H26 3.2656 no .
C24 H28 3.2421 no .
C25 H27 3.2737 no .
C26 H24 3.2620 no .
C26 H28 3.2650 no .
C27 H25 3.2673 no .
C28 H24 3.2539 no .
C28 H26 3.2701 no .
C29 H31 3.3002 no .
C29 H33 3.2746 no .
C30 H32 3.2208 no .
C31 H33 3.2931 no .
C32 H30 3.2198 no .
C33 H31 3.2863 no .
C34 H30 3.3114 no .
C34 H32 3.2432 no .
C35 H31 2.6745 no .
C35 H33 2.6478 no .
C35 H36A 2.5422 no .
C35 H36B 2.5401 no .
C35 H36C 3.1183 no .
H4 H5 2.3595 no .
H7 H8 2.3064 no .
H13 H14 2.3361 no .
H14 H15 2.4597 no .
H15 H16 2.2384 no .
H16 H17 2.3468 no .
H24 H25 2.3179 no .
H25 H26 2.3067 no .
H26 H27 2.4019 no .
H27 H28 2.3344 no .
H30 H31 2.3476 no .
H32 H33 2.3258 no .
Au1 H16 3.3307 no 2_677
Au1 H28 3.1197 no 2_676
Au1 H32 3.4612 no .
Au1 H36C 3.1813 no 2_777
Au2 H4 3.0367 no 1_655
Au2 H4 3.4324 no 2_676
Au2 H5 3.3986 no 2_676
Au2 H10C 3.0594 no 2_666
Au2 H28 3.1211 no 2_676
O19 H7 3.5675 no 2_566
O19 H15 2.7036 no 1_444
O19 H24 2.5070 no 1_455
O19 H27 3.3811 no .
O19 H30 3.1579 no 2_676
O20 H7 3.1574 no 2_666
O20 H8 3.3335 no 2_666
O37 H17 2.9634 no 2_777
O37 H33 3.0142 no 2_777
O38 H13 3.4268 no 1_655
O38 H13 3.1116 no 2_787
O38 H14 2.6073 no 2_787
O38 H26 2.7303 no 1_666
N18 H27 3.1949 no 2_676
N18 H36B 3.5634 no 1_455
N22 H4 3.2435 no 2_676
N22 H5 3.5457 no 1_655
N22 H30 3.2227 no 2_776
C3 H10B 2.9353 no 2_566
C3 H16 3.4411 no 2_677
C4 H10B 2.9305 no 2_566
C4 H10C 3.5055 no 2_566
C5 H10B 2.9678 no 2_566
C5 H10C 3.4826 no 2_566
C5 H28 3.3671 no .
C5 H30 3.5128 no 2_676
C6 H10B 2.9536 no 2_566
C7 H7 3.4854 no 2_666
C7 H10B 3.0073 no 2_566
C7 H24 3.3123 no 2_666
C8 H10B 2.9769 no 2_566
C8 H10C 2.9939 no 2_666
C8 H25 3.3566 no 2_666
C9 H24 3.4888 no 1_455
C10 H8 2.9826 no 2_666
C10 H15 3.0742 no 1_444
C10 H16 3.1913 no 1_444
C10 H32 3.2233 no 2_666
C10 H36A 3.4793 no 1_444
C11 H17 3.4675 no 2_677
C11 H27 3.3095 no 2_676
C11 H28 3.2234 no 2_676
C11 H32 3.5136 no .
C11 H36C 3.2261 no 2_777
C12 H27 3.5461 no 2_676
C12 H36B 2.8315 no 1_455
C13 H14 3.5802 no 2_787
C13 H26 3.5896 no 2_676
C13 H27 3.2176 no 2_676
C13 H36B 2.9827 no 1_455
C14 H25 3.1522 no 1_566
C14 H31 3.1547 no 2_787
C14 H36B 3.1900 no 1_455
C15 H10A 3.1437 no 1_666
C15 H10B 3.4612 no 1_666
C15 H25 2.8775 no 1_566
C15 H26 3.4404 no 1_666
C15 H36A 3.0309 no .
C15 H36B 3.2074 no 1_455
C16 H10A 3.3404 no 1_666
C16 H10B 3.4357 no 1_666
C16 H25 3.5455 no 1_566
C16 H32 3.4755 no 2_777
C16 H33 3.3126 no 2_777
C16 H36A 2.8942 no .
C16 H36B 3.0483 no 1_455
C17 H33 3.5795 no .
C17 H33 2.9604 no 2_777
C17 H36A 3.5732 no .
C17 H36B 2.9269 no 1_455
C17 H36C 3.4122 no 1_455
C21 H4 2.9134 no 2_676
C21 H5 3.3763 no 1_655
C21 H10C 3.3933 no 2_666
C23 H30 3.1869 no 2_776
C23 H31 3.5349 no 2_776
C24 H7 3.1914 no 2_666
C24 H30 2.9756 no 2_776
C24 H31 3.0781 no 2_776
C25 H8 3.2278 no 2_666
C25 H10A 3.2731 no .
C25 H15 3.5311 no 1_544
C25 H31 2.9297 no 2_776
C25 H36A 3.5581 no 1_444
C25 H36B 3.3458 no 1_444
C26 H10A 3.1359 no .
C26 H13 3.0008 no 2_676
C26 H15 3.4473 no 1_444
C26 H31 3.2775 no 2_776
C26 H36A 3.1666 no 1_444
C26 H36B 3.3234 no 1_444
C27 H13 2.9179 no 2_676
C27 H15 3.5421 no 1_444
C27 H30 3.3846 no 2_676
C28 H5 3.3954 no .
C28 H30 3.3777 no 2_676
C29 H4 3.2785 no 1_655
C29 H28 3.1266 no 2_676
C30 H5 3.4548 no 2_676
C30 H24 3.5464 no 2_776
C30 H27 2.9309 no 2_676
C30 H28 3.0987 no 2_676
C31 H14 3.0628 no 2_787
C31 H27 3.0407 no 2_676
C32 H10C 3.4950 no 2_666
C32 H16 3.1791 no 2_777
C32 H36C 3.0892 no 2_777
C33 H16 3.3071 no 2_777
C33 H17 2.9800 no 2_777
C33 H36C 3.4265 no 2_777
C35 H14 3.4823 no 2_787
C36 H10A 3.3983 no 1_666
C36 H25 3.3433 no 1_666
C36 H26 3.0066 no 1_666
C36 H32 3.0892 no 2_777
C36 H33 3.3894 no 2_777
H4 Au2 3.0367 no 1_455
H4 Au2 3.4324 no 2_676
H4 N22 3.2435 no 2_676
H4 C21 2.9134 no 2_676
H4 C29 3.2785 no 1_455
H4 H10B 3.4771 no 2_566
H5 Au2 3.3986 no 2_676
H5 N22 3.5457 no 1_455
H5 C21 3.3763 no 1_455
H5 C28 3.3954 no .
H5 C30 3.4548 no 2_676
H5 H10B 3.5439 no 2_566
H5 H24 3.1639 no 1_455
H5 H28 3.0338 no .
H5 H30 2.6004 no 2_676
H7 O19 3.5675 no 2_566
H7 O20 3.1574 no 2_666
H7 C7 3.4854 no 2_666
H7 C24 3.1914 no 2_666
H7 H7 2.6908 no 2_666
H7 H10C 3.5182 no 2_666
H7 H24 2.6978 no 2_666
H7 H25 3.5421 no 2_666
H8 O20 3.3335 no 2_666
H8 C10 2.9826 no 2_666
H8 C25 3.2278 no 2_666
H8 H10A 2.8507 no 2_666
H8 H10B 3.5188 no 2_566
H8 H10C 2.4739 no 2_666
H8 H24 3.5521 no 2_666
H8 H25 2.6880 no 2_666
H8 H36A 3.5646 no 2_777
H8 H36B 3.5278 no 2_777
H8 H36C 3.1495 no 2_777
H10A C15 3.1437 no 1_444
H10A C16 3.3404 no 1_444
H10A C25 3.2731 no .
H10A C26 3.1359 no .
H10A C36 3.3983 no 1_444
H10A H8 2.8507 no 2_666
H10A H15 2.4840 no 1_444
H10A H16 2.8705 no 1_444
H10A H25 3.3670 no .
H10A H26 3.1351 no .
H10A H32 3.1524 no 2_666
H10A H36A 2.6255 no 1_444
H10A H36C 3.4165 no 1_444
H10B C3 2.9353 no 2_566
H10B C4 2.9305 no 2_566
H10B C5 2.9678 no 2_566
H10B C6 2.9536 no 2_566
H10B C7 3.0073 no 2_566
H10B C8 2.9769 no 2_566
H10B C15 3.4612 no 1_444
H10B C16 3.4357 no 1_444
H10B H4 3.4771 no 2_566
H10B H5 3.5439 no 2_566
H10B H8 3.5188 no 2_566
H10B H15 2.8332 no 1_444
H10B H16 2.7428 no 1_444
H10B H32 3.2862 no 2_666
H10C Au2 3.0594 no 2_666
H10C C4 3.5055 no 2_566
H10C C5 3.4826 no 2_566
H10C C8 2.9939 no 2_666
H10C C21 3.3933 no 2_666
H10C C32 3.4950 no 2_666
H10C H7 3.5182 no 2_666
H10C H8 2.4739 no 2_666
H10C H16 3.5000 no 1_444
H10C H32 2.7169 no 2_666
H10C H36A 3.5934 no 1_444
H13 O38 3.4268 no 1_455
H13 O38 3.1116 no 2_787
H13 C26 3.0008 no 2_676
H13 C27 2.9179 no 2_676
H13 H14 3.2945 no 2_787
H13 H26 2.6494 no 2_676
H13 H27 2.5079 no 2_676
H13 H36B 3.5068 no 1_455
H14 O38 2.6073 no 2_787
H14 C13 3.5802 no 2_787
H14 C31 3.0628 no 2_787
H14 C35 3.4823 no 2_787
H14 H13 3.2945 no 2_787
H14 H14 3.5177 no 2_787
H14 H25 3.2393 no 1_566
H14 H27 3.1512 no 1_666
H14 H31 2.3431 no 2_787
H15 O19 2.7036 no 1_666
H15 C10 3.0742 no 1_666
H15 C25 3.5311 no 1_566
H15 C26 3.4473 no 1_666
H15 C27 3.5421 no 1_666
H15 H10A 2.4840 no 1_666
H15 H10B 2.8332 no 1_666
H15 H25 2.7758 no 1_566
H15 H26 3.1254 no 1_666
H15 H27 3.2945 no 1_666
H15 H36A 3.0769 no .
H16 Au1 3.3307 no 2_677
H16 C3 3.4411 no 2_677
H16 C10 3.1913 no 1_666
H16 C32 3.1791 no 2_777
H16 C33 3.3071 no 2_777
H16 H10A 2.8705 no 1_666
H16 H10B 2.7428 no 1_666
H16 H10C 3.5000 no 1_666
H16 H32 2.7116 no 2_777
H16 H33 3.0068 no 2_777
H16 H36A 2.8655 no .
H16 H36B 3.5731 no 1_455
H17 O37 2.9634 no 2_777
H17 C11 3.4675 no 2_677
H17 C33 2.9800 no 2_777
H17 H33 3.2429 no .
H17 H33 2.3398 no 2_777
H17 H36B 3.4434 no 1_455
H17 H36C 3.5290 no 1_455
H24 O19 2.5070 no 1_655
H24 C7 3.3123 no 2_666
H24 C9 3.4888 no 1_655
H24 C30 3.5464 no 2_776
H24 H5 3.1639 no 1_655
H24 H7 2.6978 no 2_666
H24 H8 3.5521 no 2_666
H24 H30 2.7958 no 2_776
H24 H31 3.3973 no 2_776
H25 C8 3.3566 no 2_666
H25 C14 3.1522 no 1_544
H25 C15 2.8775 no 1_544
H25 C16 3.5455 no 1_544
H25 C36 3.3433 no 1_444
H25 H7 3.5421 no 2_666
H25 H8 2.6880 no 2_666
H25 H10A 3.3670 no .
H25 H14 3.2393 no 1_544
H25 H15 2.7758 no 1_544
H25 H31 3.1633 no 2_776
H25 H36A 3.2340 no 1_444
H25 H36B 2.7124 no 1_444
H26 O38 2.7303 no 1_444
H26 C13 3.5896 no 2_676
H26 C15 3.4404 no 1_444
H26 C36 3.0066 no 1_444
H26 H10A 3.1351 no .
H26 H13 2.6494 no 2_676
H26 H15 3.1254 no 1_444
H26 H36A 2.4684 no 1_444
H26 H36B 2.6877 no 1_444
H27 O19 3.3811 no .
H27 N18 3.1949 no 2_676
H27 C11 3.3095 no 2_676
H27 C12 3.5461 no 2_676
H27 C13 3.2176 no 2_676
H27 C30 2.9309 no 2_676
H27 C31 3.0407 no 2_676
H27 H13 2.5079 no 2_676
H27 H14 3.1512 no 1_444
H27 H15 3.2945 no 1_444
H27 H30 2.8873 no 2_676
H27 H31 3.1111 no 2_676
H28 Au1 3.1197 no 2_676
H28 Au2 3.1211 no 2_676
H28 C5 3.3671 no .
H28 C11 3.2234 no 2_676
H28 C29 3.1266 no 2_676
H28 C30 3.0987 no 2_676
H28 H5 3.0338 no .
H28 H30 2.8748 no 2_676
H30 O19 3.1579 no 2_676
H30 N22 3.2227 no 2_776
H30 C5 3.5128 no 2_676
H30 C23 3.1869 no 2_776
H30 C24 2.9756 no 2_776
H30 C27 3.3846 no 2_676
H30 C28 3.3777 no 2_676
H30 H5 2.6004 no 2_676
H30 H24 2.7958 no 2_776
H30 H27 2.8873 no 2_676
H30 H28 2.8748 no 2_676
H31 C14 3.1547 no 2_787
H31 C23 3.5349 no 2_776
H31 C24 3.0781 no 2_776
H31 C25 2.9297 no 2_776
H31 C26 3.2775 no 2_776
H31 H14 2.3431 no 2_787
H31 H24 3.3973 no 2_776
H31 H25 3.1633 no 2_776
H31 H27 3.1111 no 2_676
H32 Au1 3.4612 no .
H32 C10 3.2233 no 2_666
H32 C11 3.5136 no .
H32 C16 3.4755 no 2_777
H32 C36 3.0892 no 2_777
H32 H10A 3.1524 no 2_666
H32 H10B 3.2862 no 2_666
H32 H10C 2.7169 no 2_666
H32 H16 2.7116 no 2_777
H32 H36A 2.9465 no 2_777
H32 H36C 2.4520 no 2_777
H33 O37 3.0142 no 2_777
H33 C16 3.3126 no 2_777
H33 C17 3.5795 no .
H33 C17 2.9604 no 2_777
H33 C36 3.3894 no 2_777
H33 H16 3.0068 no 2_777
H33 H17 3.2429 no .
H33 H17 2.3398 no 2_777
H33 H33 2.8933 no 2_777
H33 H36A 3.4578 no 2_777
H33 H36C 3.0958 no 2_777
H36A C10 3.4793 no 1_666
H36A C15 3.0309 no .
H36A C16 2.8942 no .
H36A C17 3.5732 no .
H36A C25 3.5581 no 1_666
H36A C26 3.1666 no 1_666
H36A H8 3.5646 no 2_777
H36A H10A 2.6255 no 1_666
H36A H10C 3.5934 no 1_666
H36A H15 3.0769 no .
H36A H16 2.8655 no .
H36A H25 3.2340 no 1_666
H36A H26 2.4684 no 1_666
H36A H32 2.9465 no 2_777
H36A H33 3.4578 no 2_777
H36B N18 3.5634 no 1_655
H36B C12 2.8315 no 1_655
H36B C13 2.9827 no 1_655
H36B C14 3.1900 no 1_655
H36B C15 3.2074 no 1_655
H36B C16 3.0483 no 1_655
H36B C17 2.9269 no 1_655
H36B C25 3.3458 no 1_666
H36B C26 3.3234 no 1_666
H36B H8 3.5278 no 2_777
H36B H13 3.5068 no 1_655
H36B H16 3.5731 no 1_655
H36B H17 3.4434 no 1_655
H36B H25 2.7124 no 1_666
H36B H26 2.6877 no 1_666
H36C Au1 3.1813 no 2_777
H36C C11 3.2261 no 2_777
H36C C17 3.4122 no 1_655
H36C C32 3.0892 no 2_777
H36C C33 3.4265 no 2_777
H36C H8 3.1495 no 2_777
H36C H10A 3.4165 no 1_666
H36C H17 3.5290 no 1_655
H36C H32 2.4520 no 2_777
H36C H33 3.0958 no 2_777

loop_
_geom_torsion_atom_site_label_1
_geom_torsion_atom_site_label_2
_geom_torsion_atom_site_label_3
_geom_torsion_atom_site_label_4
_geom_torsion
_geom_torsion_publ_flag
C10 O20 C9 O19 3(4) no
C10 O20 C9 C6 176.7(16) no
C36 O37 C35 O38 7(3) no
C36 O37 C35 C34 -178.9(16) no
Au1 C3 C4 C5 -179.5(14) no
Au1 C3 C8 C7 -178.2(14) no
C4 C3 C8 C7 1(3) no
C8 C3 C4 C5 2(4) no
C3 C4 C5 C6 1(4) no
C4 C5 C6 C7 -6(3) no
C4 C5 C6 C9 -177.7(18) no
C5 C6 C7 C8 9(4) no
C5 C6 C9 O19 -8(4) no
C5 C6 C9 O20 178.1(19) no
C7 C6 C9 O19 -179(2) no
C7 C6 C9 O20 7(4) no
C9 C6 C7 C8 -179(2) no
C6 C7 C8 C3 -6(4) no
N18 C12 C13 C14 -179.8(18) no
N18 C12 C17 C16 -178.7(18) no
C13 C12 C17 C16 4(4) no
C17 C12 C13 C14 -3(4) no
C12 C13 C14 C15 1(4) no
C13 C14 C15 C16 -1(4) no
C14 C15 C16 C17 3(4) no
C15 C16 C17 C12 -4(4) no
N22 C23 C24 C25 -179(2) no
N22 C23 C28 C27 -179(2) no
C24 C23 C28 C27 4(4) no
C28 C23 C24 C25 -2(4) no
C23 C24 C25 C26 -0(4) no
C24 C25 C26 C27 1(4) no
C25 C26 C27 C28 1(4) no
C26 C27 C28 C23 -4(4) no
Au2 C29 C30 C31 179.6(13) no
Au2 C29 C32 C33 -176.6(14) no
C30 C29 C32 C33 2(4) no
C32 C29 C30 C31 1(4) no
C29 C30 C31 C34 -2(4) no
C30 C31 C34 C33 1(4) no
C30 C31 C34 C35 -173.6(19) no
C29 C32 C33 C34 -4(4) no
C32 C33 C34 C31 2(3) no
C32 C33 C34 C35 176.2(18) no
C31 C34 C35 O37 -164.3(19) no
C31 C34 C35 O38 9(4) no
C33 C34 C35 O37 22(3) no
C33 C34 C35 O38 -164(2) no
